data_7201069
loop_
_publ_author_name
'Tovee, Clare A.'
'Kilner, Colin A.'
'Thomas, James A.'
'Halcrow, Malcolm A.'

_publ_section_title
;
 Co-crystallising two functional complex molecules in a terpyridine
 embrace lattice
;
_journal_issue 10
_journal_name_full CrystEngComm
_journal_page_first 2069
_journal_paper_doi 10.1039/b904528g
_journal_volume 11
_journal_year 2009
_chemical_formula_moiety 'C22 H18 Fe N10, 2[B F4]'
_chemical_formula_sum 'C22 H18 B2 F8 Fe N10'
_chemical_formula_weight 651.93
_chemical_name_common 'Bis(2,6-di(pyrazol-1-yl)pyridine)iron(ii) ditetrafluoroborate'
_chemical_name_systematic
;
Bis[2,6-di(pyrazol-1-yl)pyridine]iron(II) ditetrafluoroborate
;
_space_group_IT_number 4
_symmetry_cell_setting monoclinic
_symmetry_space_group_name_Hall 'P 2yb'
_symmetry_space_group_name_H-M 'P 1 21 1'
_atom_sites_solution_hydrogens geom
_atom_sites_solution_primary direct
_atom_sites_solution_secondary difmap
_audit_creation_method SHELXL-97
_cell_angle_alpha 90.00
_cell_angle_beta 95.224(9)
_cell_angle_gamma 90.00
_cell_formula_units_Z 2
_cell_length_a 8.5257(17)
_cell_length_b 8.5083(16)
_cell_length_c 19.230(4)
_cell_measurement_reflns_used 16548
_cell_measurement_temperature 300(2)
_cell_measurement_theta_max 28.97
_cell_measurement_theta_min 2.40
_cell_volume 1389.1(5)
_computing_cell_refinement 'APEX 2 software, Bruker Nonius 2004'
_computing_data_collection 'APEX 2 software, Bruker Nonius 2004'
_computing_data_reduction 'SAINT, Bruker Nonius 2004'
_computing_molecular_graphics 'ORTEX (McArdle, 1995)'
_computing_publication_material 'local program'
_computing_structure_refinement 'SHELXL-97 (Sheldrick, 1997)'
_computing_structure_solution 'SHELXS-97 (Sheldrick, 1990)'
_diffrn_ambient_temperature 300(2)
_diffrn_detector_area_resol_mean '120 microns'
_diffrn_measured_fraction_theta_full 0.966
_diffrn_measured_fraction_theta_max 0.966
_diffrn_measurement_device_type 'Bruker X8 Apex diffractometer'
_diffrn_measurement_method 'Rotation images'
_diffrn_radiation_monochromator graphite
_diffrn_radiation_source 'rotating anode'
_diffrn_radiation_type MoK\a
_diffrn_radiation_wavelength 0.71073
_diffrn_reflns_av_R_equivalents 0.0286
_diffrn_reflns_av_sigmaI/netI 0.0422
_diffrn_reflns_limit_h_max 11
_diffrn_reflns_limit_h_min -11
_diffrn_reflns_limit_k_max 9
_diffrn_reflns_limit_k_min -11
_diffrn_reflns_limit_l_max 25
_diffrn_reflns_limit_l_min -25
_diffrn_reflns_number 16548
_diffrn_reflns_theta_full 28.97
_diffrn_reflns_theta_max 28.97
_diffrn_reflns_theta_min 2.40
_exptl_absorpt_coefficient_mu 0.630
_exptl_absorpt_correction_T_max 0.908
_exptl_absorpt_correction_T_min 0.782
_exptl_absorpt_correction_type multi-scan
_exptl_absorpt_process_details
;
Sheldrick, G. M. (2002). SADABS v. 2.03. University of
G/ottingen, Germany.
;
_exptl_crystal_colour Yellow
_exptl_crystal_density_diffrn 1.559
_exptl_crystal_density_method 'not measured'
_exptl_crystal_description 'Rectangular prism'
_exptl_crystal_F_000 656
_exptl_crystal_size_max 0.34
_exptl_crystal_size_mid 0.17
_exptl_crystal_size_min 0.08
_refine_diff_density_max 0.279
_refine_diff_density_min -0.220
_refine_diff_density_rms 0.037
_refine_ls_abs_structure_details 'Flack H D (1983), Acta Cryst. A39, 876-881'
_refine_ls_abs_structure_Flack 0.032(14)
_refine_ls_extinction_method none
_refine_ls_goodness_of_fit_ref 1.043
_refine_ls_hydrogen_treatment constr
_refine_ls_matrix_type full
_refine_ls_number_parameters 454
_refine_ls_number_reflns 6798
_refine_ls_number_restraints 61
_refine_ls_restrained_S_all 1.069
_refine_ls_R_factor_all 0.0545
_refine_ls_R_factor_gt 0.0368
_refine_ls_shift/su_max 0.001
_refine_ls_shift/su_mean 0.000
_refine_ls_structure_factor_coef Fsqd
_refine_ls_weighting_details 'calc w=1/[\s^2^(Fo^2^)+(0.0558P)^2^+0.0128P] where P=(Fo^2^+2Fc^2^)/3'
_refine_ls_weighting_scheme calc
_refine_ls_wR_factor_gt 0.0958
_refine_ls_wR_factor_ref 0.1046
_reflns_number_gt 5250
_reflns_number_total 6798
_reflns_threshold_expression >2sigma(I)
_cod_data_source_file b904528g.txt
_cod_data_source_block ct46
_cod_depositor_comments
;
The following automatic conversions were performed:
'_symmetry_cell_setting' value 'Monoclinic' changed to 'monoclinic'
according to '/home/saulius/struct/CIF-dictionaries/cif_core.dic'
dictionary named 'cif_core.dic' version 2.4.1 from 2010-06-29.

Automatic conversion script
Id: cif_fix_enum 1527 2010-12-29 10:47:43Z saulius 
;
_cod_original_sg_symbol_H-M 'P 21'
_cod_database_code 7201069

loop_
_symmetry_equiv_pos_as_xyz
'x, y, z'
'-x, y+1/2, -z'

loop_
_atom_site_label
_atom_site_type_symbol
_atom_site_fract_x
_atom_site_fract_y
_atom_site_fract_z
_atom_site_U_iso_or_equiv
_atom_site_adp_type
_atom_site_occupancy
_atom_site_symmetry_multiplicity
_atom_site_calc_flag
_atom_site_refinement_flags
_atom_site_disorder_assembly
_atom_site_disorder_group
Fe1 Fe 0.26151(4) 0.19222(6) 0.252515(16) 0.05084(12) Uani 1 1 d . . .
N2 N 0.2781(2) 0.1959(3) 0.36455(9) 0.0445(4) Uani 1 1 d . . .
C3 C 0.4057(3) 0.1423(3) 0.40244(12) 0.0479(6) Uani 1 1 d . . .
C4 C 0.4201(4) 0.1361(4) 0.47542(14) 0.0659(8) Uani 1 1 d . . .
H4 H 0.5108 0.0985 0.5005 0.079 Uiso 1 1 calc R . .
C5 C 0.2924(4) 0.1886(5) 0.50836(13) 0.0687(7) Uani 1 1 d . . .
H5 H 0.2967 0.1862 0.5568 0.082 Uiso 1 1 calc R . .
C6 C 0.1575(4) 0.2451(4) 0.47010(14) 0.0644(8) Uani 1 1 d . . .
H6 H 0.0709 0.2799 0.4919 0.077 Uiso 1 1 calc R . .
C7 C 0.1583(3) 0.2470(3) 0.39784(13) 0.0499(6) Uani 1 1 d . . .
N8 N 0.5253(2) 0.0938(3) 0.36105(11) 0.0499(5) Uani 1 1 d . . .
N9 N 0.4977(2) 0.1035(3) 0.28906(11) 0.0511(5) Uani 1 1 d . . .
C10 C 0.6290(3) 0.0502(3) 0.26577(17) 0.0619(7) Uani 1 1 d . . .
H10 H 0.6459 0.0436 0.2188 0.074 Uiso 1 1 calc R . .
C11 C 0.7394(4) 0.0047(4) 0.32045(19) 0.0740(9) Uani 1 1 d . . .
H11 H 0.8390 -0.0370 0.3166 0.089 Uiso 1 1 calc R . .
C12 C 0.6707(3) 0.0343(4) 0.38052(18) 0.0653(8) Uani 1 1 d . . .
H12 H 0.7148 0.0171 0.4259 0.078 Uiso 1 1 calc R . .
N13 N 0.0306(2) 0.3035(3) 0.35207(12) 0.0533(5) Uani 1 1 d . . .
N14 N 0.0402(3) 0.2892(3) 0.28124(12) 0.0586(6) Uani 1 1 d . . .
C15 C -0.0898(4) 0.3580(4) 0.25165(19) 0.0745(9) Uani 1 1 d . . .
H15 H -0.1166 0.3649 0.2038 0.089 Uiso 1 1 calc R . .
C16 C -0.1795(4) 0.4179(5) 0.3024(2) 0.0860(11) Uani 1 1 d . . .
H16 H -0.2749 0.4711 0.2948 0.103 Uiso 1 1 calc R . .
C17 C -0.0998(4) 0.3832(4) 0.3658(2) 0.0756(9) Uani 1 1 d . . .
H17 H -0.1298 0.4094 0.4096 0.091 Uiso 1 1 calc R . .
N18 N 0.2638(2) 0.2119(3) 0.14144(10) 0.0454(5) Uani 1 1 d . . .
C19 C 0.2121(3) 0.0952(3) 0.09933(13) 0.0475(6) Uani 1 1 d . . .
C20 C 0.2131(3) 0.1014(4) 0.02650(14) 0.0595(7) Uani 1 1 d . . .
H20 H 0.1758 0.0183 -0.0018 0.071 Uiso 1 1 calc R . .
C21 C 0.2712(4) 0.2346(4) -0.00078(16) 0.0691(9) Uani 1 1 d . . .
H21 H 0.2768 0.2415 -0.0487 0.083 Uiso 1 1 calc R . .
C22 C 0.3223(3) 0.3603(4) 0.04141(15) 0.0644(8) Uani 1 1 d . . .
H22 H 0.3584 0.4528 0.0226 0.077 Uiso 1 1 calc R . .
C23 C 0.3170(3) 0.3418(3) 0.11273(14) 0.0513(6) Uani 1 1 d . . .
N24 N 0.1551(2) -0.0339(3) 0.13561(10) 0.0493(5) Uani 1 1 d . . .
N25 N 0.1605(2) -0.0259(3) 0.20736(11) 0.0530(5) Uani 1 1 d . . .
C26 C 0.0929(3) -0.1567(4) 0.22563(16) 0.0635(7) Uani 1 1 d . . .
H26 H 0.0796 -0.1850 0.2714 0.076 Uiso 1 1 calc R . .
C27 C 0.0431(4) -0.2485(4) 0.16649(18) 0.0750(9) Uani 1 1 d . . .
H27 H -0.0072 -0.3455 0.1658 0.090 Uiso 1 1 calc R . .
C28 C 0.0842(3) -0.1654(4) 0.11127(17) 0.0680(8) Uani 1 1 d . . .
H28 H 0.0664 -0.1944 0.0646 0.082 Uiso 1 1 calc R . .
N29 N 0.3676(2) 0.4571(3) 0.16263(13) 0.0571(6) Uani 1 1 d . . .
N30 N 0.3503(3) 0.4276(3) 0.23197(12) 0.0582(6) Uani 1 1 d . . .
C31 C 0.4027(4) 0.5568(4) 0.26513(19) 0.0738(10) Uani 1 1 d . . .
H31 H 0.4035 0.5714 0.3131 0.089 Uiso 1 1 calc R . .
C32 C 0.4555(4) 0.6658(5) 0.2204(2) 0.0863(11) Uani 1 1 d . . .
H32 H 0.4985 0.7639 0.2317 0.104 Uiso 1 1 calc R . .
C33 C 0.4310(4) 0.5985(4) 0.1541(2) 0.0767(9) Uani 1 1 d . . .
H33 H 0.4544 0.6434 0.1122 0.092 Uiso 1 1 calc R . .
B34 B 0.2028(4) 0.7494(5) 0.42218(19) 0.0666(9) Uani 1 1 d D . .
F35A F 0.3192(15) 0.8023(17) 0.3860(7) 0.139(6) Uani 0.50 1 d PD A 1
F36A F 0.2425(7) 0.8031(7) 0.4951(2) 0.0688(13) Uani 0.50 1 d PD A 1
F37A F 0.2020(11) 0.5951(7) 0.4307(6) 0.121(3) Uani 0.50 1 d PD A 1
F38A F 0.0621(8) 0.8071(12) 0.3978(3) 0.103(2) Uani 0.50 1 d PD A 1
F35B F 0.3073(14) 0.8147(16) 0.3776(7) 0.060(4) Uiso 0.25 1 d PD A 2
F36B F 0.0520(12) 0.7391(14) 0.3850(6) 0.083(4) Uiso 0.25 1 d PD A 2
F37B F 0.2073(17) 0.8341(16) 0.4813(6) 0.093(6) Uiso 0.25 1 d PD A 2
F38B F 0.2431(19) 0.5889(14) 0.4277(8) 0.081(4) Uiso 0.25 1 d PD A 2
F35C F 0.3422(12) 0.7904(16) 0.3964(7) 0.056(3) Uiso 0.25 1 d PD A 3
F36C F 0.0928(15) 0.8720(14) 0.4101(8) 0.101(5) Uiso 0.25 1 d PD A 3
F37C F 0.2065(15) 0.709(2) 0.4873(5) 0.130(5) Uiso 0.25 1 d PD A 3
F38C F 0.1339(19) 0.6268(18) 0.3800(8) 0.172(6) Uiso 0.25 1 d PD A 3
B39 B 0.2618(5) 0.7253(5) -0.0739(2) 0.0843(12) Uani 1 1 d D . .
F40A F 0.3515(7) 0.7358(10) -0.0036(3) 0.085(2) Uani 0.50 1 d PD B 1
F41A F 0.3244(7) 0.8455(10) -0.1100(4) 0.081(2) Uani 0.50 1 d PD B 1
F42A F 0.1102(5) 0.7396(10) -0.0672(3) 0.113(2) Uani 0.50 1 d PD B 1
F43A F 0.2992(15) 0.5813(7) -0.1000(3) 0.154(4) Uani 0.50 1 d PD B 1
F40B F 0.1148(14) 0.666(2) -0.1065(7) 0.158(6) Uiso 0.25 1 d PD B 2
F41B F 0.2582(15) 0.7066(19) -0.0073(5) 0.123(6) Uiso 0.25 1 d PD B 2
F42B F 0.2775(15) 0.8695(14) -0.1031(8) 0.092(6) Uiso 0.25 1 d PD B 2
F43B F 0.3719(13) 0.6199(14) -0.0999(7) 0.096(4) Uiso 0.25 1 d PD B 2
F40C F 0.3461(15) 0.7757(14) -0.1242(6) 0.095(5) Uiso 0.25 1 d PD B 3
F41C F 0.1974(15) 0.5777(14) -0.0947(7) 0.116(4) Uiso 0.25 1 d PD B 3
F42C F 0.1090(12) 0.8147(13) -0.0799(6) 0.083(3) Uiso 0.25 1 d PD B 3
F43C F 0.3113(19) 0.7336(18) -0.0054(5) 0.054(3) Uiso 0.25 1 d PD B 3

loop_
_atom_site_aniso_label
_atom_site_aniso_U_11
_atom_site_aniso_U_22
_atom_site_aniso_U_33
_atom_site_aniso_U_23
_atom_site_aniso_U_13
_atom_site_aniso_U_12
Fe1 0.0516(2) 0.0578(2) 0.04251(17) -0.00419(17) 0.00098(12) 0.00321(19)
N2 0.0447(9) 0.0432(10) 0.0453(9) 0.0002(12) 0.0025(7) -0.0024(12)
C3 0.0494(13) 0.0456(14) 0.0483(13) 0.0020(10) 0.0023(10) -0.0064(10)
C4 0.0750(18) 0.068(2) 0.0519(14) 0.0047(13) -0.0099(13) -0.0089(14)
C5 0.095(2) 0.0690(18) 0.0424(12) -0.0061(17) 0.0089(12) -0.004(2)
C6 0.0778(19) 0.0636(19) 0.0557(15) -0.0142(13) 0.0269(14) -0.0126(14)
C7 0.0501(13) 0.0445(14) 0.0555(14) -0.0089(11) 0.0075(11) -0.0070(10)
N8 0.0442(11) 0.0456(12) 0.0590(12) 0.0002(9) -0.0003(9) 0.0017(9)
N9 0.0485(11) 0.0496(13) 0.0560(12) -0.0001(10) 0.0080(9) -0.0005(9)
C10 0.0569(16) 0.0516(17) 0.081(2) -0.0022(14) 0.0258(14) 0.0000(13)
C11 0.0506(16) 0.0599(19) 0.111(3) -0.0015(18) 0.0076(17) 0.0073(14)
C12 0.0529(15) 0.0533(18) 0.088(2) 0.0044(15) -0.0058(15) 0.0071(13)
N13 0.0460(11) 0.0487(13) 0.0662(13) -0.0089(10) 0.0107(9) 0.0008(9)
N14 0.0488(12) 0.0592(15) 0.0663(14) -0.0067(11) -0.0029(10) 0.0045(10)
C15 0.0580(17) 0.065(2) 0.096(2) 0.0112(18) -0.0152(16) -0.0039(15)
C16 0.0518(17) 0.072(2) 0.134(3) 0.003(2) 0.0039(19) 0.0144(16)
C17 0.0582(17) 0.063(2) 0.109(3) -0.0096(18) 0.0247(17) 0.0094(14)
N18 0.0383(8) 0.0505(14) 0.0473(10) -0.0018(11) 0.0032(7) 0.0042(10)
C19 0.0401(12) 0.0531(15) 0.0484(13) 0.0001(11) 0.0000(9) 0.0048(11)
C20 0.0596(16) 0.070(2) 0.0477(14) -0.0024(13) 0.0001(11) 0.0021(14)
C21 0.0702(18) 0.087(3) 0.0494(15) 0.0074(15) 0.0041(13) 0.0105(16)
C22 0.0604(16) 0.070(2) 0.0633(17) 0.0199(15) 0.0079(13) 0.0063(14)
C23 0.0409(12) 0.0524(16) 0.0607(15) 0.0030(12) 0.0054(10) 0.0053(11)
N24 0.0452(11) 0.0525(13) 0.0496(11) -0.0036(9) 0.0010(8) 0.0005(9)
N25 0.0542(12) 0.0537(14) 0.0509(12) 0.0018(10) 0.0031(9) 0.0030(10)
C26 0.0618(17) 0.0592(19) 0.0703(18) 0.0150(15) 0.0109(13) 0.0007(14)
C27 0.0690(19) 0.063(2) 0.091(2) 0.0013(17) 0.0016(16) -0.0155(15)
C28 0.0588(16) 0.070(2) 0.0752(19) -0.0154(16) 0.0031(14) -0.0148(15)
N29 0.0478(12) 0.0471(14) 0.0770(15) -0.0009(11) 0.0088(10) 0.0010(10)
N30 0.0543(13) 0.0547(14) 0.0652(15) -0.0095(11) 0.0033(10) 0.0038(11)
C31 0.0586(17) 0.067(2) 0.094(2) -0.0252(19) -0.0061(16) 0.0106(15)
C32 0.0655(18) 0.057(2) 0.135(3) -0.017(2) 0.0022(18) -0.0063(16)
C33 0.0679(19) 0.0519(19) 0.112(3) 0.0087(19) 0.0148(18) -0.0042(15)
B34 0.073(2) 0.067(2) 0.061(2) 0.0020(16) 0.0115(16) -0.0017(17)
F35A 0.182(10) 0.144(9) 0.101(7) -0.011(5) 0.072(6) -0.055(6)
F36A 0.091(3) 0.073(3) 0.0433(19) 0.004(2) 0.015(2) 0.012(3)
F37A 0.133(7) 0.046(3) 0.175(7) 0.019(3) -0.032(5) -0.037(3)
F38A 0.097(4) 0.132(7) 0.077(4) -0.006(5) -0.001(3) 0.052(5)
B39 0.102(3) 0.087(3) 0.066(2) 0.007(2) 0.019(2) -0.018(2)
F40A 0.062(4) 0.109(5) 0.083(3) 0.024(2) -0.003(2) -0.012(3)
F41A 0.051(3) 0.106(6) 0.085(4) 0.053(4) 0.002(2) -0.017(3)
F42A 0.063(2) 0.180(7) 0.098(4) -0.013(5) 0.014(2) -0.061(4)
F43A 0.292(13) 0.096(5) 0.087(4) -0.020(3) 0.093(6) -0.017(6)

loop_
_atom_type_symbol
_atom_type_description
_atom_type_scat_dispersion_real
_atom_type_scat_dispersion_imag
_atom_type_scat_source
C C 0.0033 0.0016 'International Tables Vol C Tables 4.2.6.8 and 6.1.1.4'
H H 0.0000 0.0000 'International Tables Vol C Tables 4.2.6.8 and 6.1.1.4'
N N 0.0061 0.0033 'International Tables Vol C Tables 4.2.6.8 and 6.1.1.4'
Fe Fe 0.3463 0.8444 'International Tables Vol C Tables 4.2.6.8 and 6.1.1.4'
B B 0.0013 0.0007 'International Tables Vol C Tables 4.2.6.8 and 6.1.1.4'
F F 0.0171 0.0103 'International Tables Vol C Tables 4.2.6.8 and 6.1.1.4'

loop_
_geom_angle_atom_site_label_1
_geom_angle_atom_site_label_2
_geom_angle_atom_site_label_3
_geom_angle
_geom_angle_site_symmetry_1
_geom_angle_site_symmetry_3
_geom_angle_publ_flag
N18 Fe1 N2 173.18(10) . . ?
N18 Fe1 N14 108.06(8) . . ?
N2 Fe1 N14 73.70(8) . . ?
N18 Fe1 N30 73.40(9) . . ?
N2 Fe1 N30 100.11(9) . . ?
N14 Fe1 N30 91.19(9) . . ?
N18 Fe1 N25 73.16(9) . . ?
N2 Fe1 N25 113.43(9) . . ?
N14 Fe1 N25 95.93(9) . . ?
N30 Fe1 N25 146.39(9) . . ?
N18 Fe1 N9 104.67(8) . . ?
N2 Fe1 N9 73.15(8) . . ?
N14 Fe1 N9 146.80(9) . . ?
N30 Fe1 N9 92.86(8) . . ?
N25 Fe1 N9 98.69(8) . . ?
C7 N2 C3 118.3(2) . . ?
C7 N2 Fe1 120.36(16) . . ?
C3 N2 Fe1 121.31(17) . . ?
N2 C3 C4 123.6(2) . . ?
N2 C3 N8 112.8(2) . . ?
C4 C3 N8 123.6(2) . . ?
C5 C4 C3 116.6(3) . . ?
C4 C5 C6 121.1(2) . . ?
C5 C6 C7 116.9(3) . . ?
N2 C7 C6 123.5(3) . . ?
N2 C7 N13 113.1(2) . . ?
C6 C7 N13 123.4(2) . . ?
C12 N8 N9 111.4(2) . . ?
C12 N8 C3 129.9(2) . . ?
N9 N8 C3 118.73(19) . . ?
C10 N9 N8 104.2(2) . . ?
C10 N9 Fe1 141.8(2) . . ?
N8 N9 Fe1 113.95(15) . . ?
N9 C10 C11 111.8(3) . . ?
C12 C11 C10 105.9(3) . . ?
N8 C12 C11 106.6(3) . . ?
C17 N13 N14 111.2(2) . . ?
C17 N13 C7 130.4(3) . . ?
N14 N13 C7 118.1(2) . . ?
C15 N14 N13 105.1(3) . . ?
C15 N14 Fe1 139.8(2) . . ?
N13 N14 Fe1 114.55(15) . . ?
N14 C15 C16 110.5(3) . . ?
C17 C16 C15 106.5(3) . . ?
N13 C17 C16 106.6(3) . . ?
C19 N18 C23 118.2(2) . . ?
C19 N18 Fe1 121.03(18) . . ?
C23 N18 Fe1 120.76(18) . . ?
N18 C19 C20 123.3(3) . . ?
N18 C19 N24 112.9(2) . . ?
C20 C19 N24 123.8(2) . . ?
C21 C20 C19 116.8(3) . . ?
C20 C21 C22 121.5(3) . . ?
C23 C22 C21 117.0(3) . . ?
N18 C23 C22 123.2(3) . . ?
N18 C23 N29 112.9(2) . . ?
C22 C23 N29 123.9(3) . . ?
C28 N24 N25 111.4(2) . . ?
C28 N24 C19 130.1(2) . . ?
N25 N24 C19 118.4(2) . . ?
C26 N25 N24 104.5(2) . . ?
C26 N25 Fe1 140.9(2) . . ?
N24 N25 Fe1 114.48(16) . . ?
N25 C26 C27 111.1(3) . . ?
C28 C27 C26 105.3(3) . . ?
N24 C28 C27 107.8(3) . . ?
C33 N29 N30 111.3(3) . . ?
C33 N29 C23 130.2(3) . . ?
N30 N29 C23 118.6(2) . . ?
C31 N30 N29 104.7(3) . . ?
C31 N30 Fe1 141.0(2) . . ?
N29 N30 Fe1 114.23(17) . . ?
N30 C31 C32 112.0(3) . . ?
C31 C32 C33 105.4(3) . . ?
N29 C33 C32 106.6(3) . . ?
F37A B34 F38A 113.1(7) . . ?
F37A B34 F35A 114.2(8) . . ?
F38A B34 F35A 112.2(8) . . ?
F37A B34 F36A 101.0(6) . . ?
F38A B34 F36A 109.7(5) . . ?
F35A B34 F36A 105.7(7) . . ?
F37B B34 F35B 109.5(9) . . ?
F37B B34 F38B 117.9(9) . . ?
F35B B34 F38B 105.4(8) . . ?
F37B B34 F36B 114.5(8) . . ?
F35B B34 F36B 108.3(8) . . ?
F38B B34 F36B 100.5(8) . . ?
F37C B34 F35C 118.1(8) . . ?
F37C B34 F36C 108.4(9) . . ?
F35C B34 F36C 109.7(8) . . ?
F37C B34 F38C 109.2(10) . . ?
F35C B34 F38C 107.9(9) . . ?
F36C B34 F38C 102.5(8) . . ?
F42A B39 F43A 112.4(6) . . ?
F42A B39 F41A 114.3(6) . . ?
F43A B39 F41A 111.5(6) . . ?
F42A B39 F40A 109.4(4) . . ?
F43A B39 F40A 105.5(6) . . ?
F41A B39 F40A 102.8(5) . . ?
F41B B39 F42B 122.1(9) . . ?
F41B B39 F43B 110.3(8) . . ?
F42B B39 F43B 109.3(8) . . ?
F41B B39 F40B 106.8(8) . . ?
F42B B39 F40B 104.5(8) . . ?
F43B B39 F40B 101.7(8) . . ?
F40C B39 F43C 123.6(10) . . ?
F40C B39 F41C 107.6(8) . . ?
F43C B39 F41C 113.7(9) . . ?
F40C B39 F42C 107.7(7) . . ?
F43C B39 F42C 103.9(8) . . ?
F41C B39 F42C 96.7(7) . . ?

loop_
_geom_bond_atom_site_label_1
_geom_bond_atom_site_label_2
_geom_bond_distance
_geom_bond_site_symmetry_2
_geom_bond_publ_flag
Fe1 N18 2.1444(19) . ?
Fe1 N2 2.1464(18) . ?
Fe1 N14 2.176(2) . ?
Fe1 N30 2.190(3) . ?
Fe1 N25 2.192(2) . ?
Fe1 N9 2.205(2) . ?
N2 C7 1.327(3) . ?
N2 C3 1.333(3) . ?
C3 C4 1.399(4) . ?
C3 N8 1.411(3) . ?
C4 C5 1.382(5) . ?
C5 C6 1.393(5) . ?
C6 C7 1.390(4) . ?
C7 N13 1.420(3) . ?
N8 C12 1.360(3) . ?
N8 N9 1.385(3) . ?
N9 C10 1.323(4) . ?
C10 C11 1.400(4) . ?
C11 C12 1.365(5) . ?
N13 C17 1.348(4) . ?
N13 N14 1.377(3) . ?
N14 C15 1.334(4) . ?
C15 C16 1.390(5) . ?
C16 C17 1.373(5) . ?
N18 C19 1.330(3) . ?
N18 C23 1.333(4) . ?
C19 C20 1.402(4) . ?
C19 N24 1.411(4) . ?
C20 C21 1.361(4) . ?
C21 C22 1.388(5) . ?
C22 C23 1.385(4) . ?
C23 N29 1.412(4) . ?
N24 C28 1.336(4) . ?
N24 N25 1.378(3) . ?
N25 C26 1.316(4) . ?
C26 C27 1.412(4) . ?
C27 C28 1.348(5) . ?
N29 C33 1.335(4) . ?
N29 N30 1.378(3) . ?
N30 C31 1.327(4) . ?
C31 C32 1.369(5) . ?
C32 C33 1.394(5) . ?
B34 F37A 1.323(7) . ?
B34 F38A 1.340(6) . ?
B34 F35A 1.342(9) . ?
B34 F36A 1.484(6) . ?
B34 F37B 1.343(11) . ?
B34 F35B 1.406(11) . ?
B34 F38B 1.410(12) . ?
B34 F36B 1.416(10) . ?
B34 F37C 1.297(10) . ?
B34 F35C 1.374(11) . ?
B34 F36C 1.408(11) . ?
B34 F38C 1.415(11) . ?
B39 F42A 1.316(7) . ?
B39 F43A 1.372(7) . ?
B39 F41A 1.371(6) . ?
B39 F40A 1.494(7) . ?
B39 F41B 1.294(10) . ?
B39 F42B 1.361(11) . ?
B39 F43B 1.422(11) . ?
B39 F40B 1.441(11) . ?
B39 F40C 1.328(11) . ?
B39 F43C 1.348(10) . ?
B39 F41C 1.414(11) . ?
B39 F42C 1.504(10) . ?
